data_4519410
loop_
_publ_author_name
'Ryll, Christopher'
'Kraushaar, Konstantin'
'Wagler, J\"org'
'Brendler, Erica'
'Kroke, Edwin'

_publ_section_title
;
 Disilanes with Pentacoordinate Si Atoms by Carbon Dioxide Insertion into
 Aminodisilanes: Syntheses, Molecular Structures, and Dynamic Behavior.
;
_journal_issue 11
_journal_name_full 'ACS omega'
_journal_page_first 9527
_journal_page_last 9536
_journal_paper_doi 10.1021/acsomega.1c06868
_journal_volume 7
_journal_year 2022
_chemical_formula_moiety 'C18 H38 N4 O8 Si2, C4 H8 O'
_chemical_formula_sum 'C22 H46 N4 O9 Si2'
_chemical_formula_weight 566.81
_space_group_crystal_system triclinic
_space_group_IT_number 2
_space_group_name_Hall '-P 1'
_space_group_name_H-M_alt 'P -1'
_atom_sites_solution_hydrogens mixed
_atom_sites_solution_primary ShelXT
_audit_creation_method SHELXL-2014/7
_cell_angle_alpha 72.610(5)
_cell_angle_beta 89.884(5)
_cell_angle_gamma 68.752(5)
_cell_formula_units_Z 2
_cell_length_a 10.2419(7)
_cell_length_b 11.9781(8)
_cell_length_c 13.8119(8)
_cell_measurement_reflns_used 24109
_cell_measurement_temperature 180(2)
_cell_measurement_theta_max 28.37
_cell_measurement_theta_min 2.80
_cell_volume 1496.25(18)
_computing_cell_refinement 'STOE X-AREA'
_computing_data_collection 'STOE X-AREA'
_computing_data_reduction 'STOE X-RED'
_computing_structure_refinement 'SHELXL-2014/7 (Sheldrick, 2014)'
_computing_structure_solution SHELXT
_diffrn_ambient_temperature 180(2)
_diffrn_measured_fraction_theta_full 0.998
_diffrn_measured_fraction_theta_max 0.998
_diffrn_measurement_device_type 'Stoe IPDS 2T'
_diffrn_measurement_method 'omega scans'
_diffrn_radiation_type MoK\a
_diffrn_radiation_wavelength 0.71073
_diffrn_reflns_av_R_equivalents 0.0217
_diffrn_reflns_av_unetI/netI 0.0164
_diffrn_reflns_Laue_measured_fraction_full 0.998
_diffrn_reflns_Laue_measured_fraction_max 0.998
_diffrn_reflns_limit_h_max 12
_diffrn_reflns_limit_h_min -13
_diffrn_reflns_limit_k_max 15
_diffrn_reflns_limit_k_min -15
_diffrn_reflns_limit_l_max 18
_diffrn_reflns_limit_l_min -18
_diffrn_reflns_number 21361
_diffrn_reflns_point_group_measured_fraction_full 0.998
_diffrn_reflns_point_group_measured_fraction_max 0.998
_diffrn_reflns_theta_full 25.242
_diffrn_reflns_theta_max 27.999
_diffrn_reflns_theta_min 2.800
_exptl_absorpt_coefficient_mu 0.170
_exptl_absorpt_correction_T_max 0.9864
_exptl_absorpt_correction_T_min 0.9193
_exptl_absorpt_correction_type integration
_exptl_absorpt_process_details XShape
_exptl_crystal_colour colorless
_exptl_crystal_density_diffrn 1.258
_exptl_crystal_description plate
_exptl_crystal_F_000 612
_exptl_crystal_size_max 0.600
_exptl_crystal_size_mid 0.400
_exptl_crystal_size_min 0.100
_refine_diff_density_max 0.559
_refine_diff_density_min -0.297
_refine_diff_density_rms 0.049
_refine_ls_extinction_method none
_refine_ls_goodness_of_fit_ref 1.054
_refine_ls_hydrogen_treatment mixed
_refine_ls_matrix_type full
_refine_ls_number_parameters 402
_refine_ls_number_reflns 7219
_refine_ls_number_restraints 88
_refine_ls_restrained_S_all 1.080
_refine_ls_R_factor_all 0.0447
_refine_ls_R_factor_gt 0.0371
_refine_ls_shift/su_max 0.001
_refine_ls_shift/su_mean 0.000
_refine_ls_structure_factor_coef Fsqd
_refine_ls_weighting_details 'w=1/[\s^2^(Fo^2^)+(0.0509P)^2^+0.6016P] where P=(Fo^2^+2Fc^2^)/3'
_refine_ls_weighting_scheme calc
_refine_ls_wR_factor_gt 0.0990
_refine_ls_wR_factor_ref 0.1035
_reflns_Friedel_coverage 0.000
_reflns_number_gt 6242
_reflns_number_total 7219
_reflns_threshold_expression 'I > 2\s(I)'
_cod_data_source_file ao1c06868_si_002.cif
_cod_data_source_block cr-kk268_02
_cod_original_cell_volume 1496.26(18)
_cod_database_code 4519410
_shelx_shelxl_version_number 2014/7
_shelx_space_group_comment
;
The symmetry employed for this shelxl refinement is uniquely defined
by the following loop, which should always be used as a source of
symmetry information in preference to the above space-group names.
They are only intended as comments.
;
_shelx_estimated_absorpt_t_min 0.905
_shelx_estimated_absorpt_t_max 0.983

loop_
_space_group_symop_operation_xyz
'x, y, z'
'-x, -y, -z'

loop_
_atom_site_label
_atom_site_type_symbol
_atom_site_fract_x
_atom_site_fract_y
_atom_site_fract_z
_atom_site_U_iso_or_equiv
_atom_site_adp_type
_atom_site_occupancy
_atom_site_site_symmetry_order
_atom_site_calc_flag
_atom_site_refinement_flags_posn
_atom_site_refinement_flags_adp
_atom_site_refinement_flags_occupancy
_atom_site_disorder_assembly
_atom_site_disorder_group
Si1 Si 0.42811(3) 0.60093(3) 0.50042(2) 0.01752(8) Uani 1 1 d . . . . .
O1 O 0.49013(9) 0.67592(8) 0.56678(7) 0.02180(18) Uani 1 1 d . . . . .
O2 O 0.65573(11) 0.49440(9) 0.66608(8) 0.0309(2) Uani 1 1 d . . . . .
O3 O 0.50110(10) 0.67153(8) 0.38472(7) 0.02299(18) Uani 1 1 d . . . . .
O4 O 0.63942(9) 0.47782(8) 0.37969(7) 0.02250(18) Uani 1 1 d . . . . .
N1 N 0.62861(14) 0.67889(11) 0.69162(10) 0.0309(3) Uani 1 1 d . . . . .
H1N H 0.693(2) 0.6375(17) 0.7392(14) 0.033(4) Uiso 1 1 d . . . . .
N2 N 0.62503(13) 0.65037(11) 0.25187(9) 0.0282(2) Uani 1 1 d . . . . .
H2N H 0.687(2) 0.6002(18) 0.2279(14) 0.039(5) Uiso 1 1 d . . . . .
C1 C 0.59474(13) 0.61009(12) 0.64251(9) 0.0221(2) Uani 1 1 d . . . . .
C2 C 0.57286(15) 0.81527(13) 0.66537(11) 0.0295(3) Uani 1 1 d . . . . .
H2A H 0.5393 0.8391 0.7263 0.035 Uiso 1 1 calc R U . . .
H2B H 0.4912 0.8522 0.6119 0.035 Uiso 1 1 calc R U . . .
C3 C 0.6830(2) 0.86893(17) 0.62698(16) 0.0485(4) Uani 1 1 d . . . . .
H3A H 0.7040 0.8579 0.5597 0.058 Uiso 1 1 calc R U . . .
H3B H 0.7710 0.8208 0.6749 0.058 Uiso 1 1 calc R U . . .
C4 C 0.6365(3) 1.00753(19) 0.61647(19) 0.0661(6) Uani 1 1 d . . . . .
H4A H 0.5456 1.0549 0.5733 0.099 Uiso 1 1 calc R U . . .
H4B H 0.7072 1.0396 0.5851 0.099 Uiso 1 1 calc R U . . .
H4C H 0.6265 1.0179 0.6842 0.099 Uiso 1 1 calc R U . . .
C5 C 0.58710(13) 0.59954(12) 0.34044(9) 0.0209(2) Uani 1 1 d . . . . .
C6 C 0.57727(16) 0.78537(13) 0.19728(11) 0.0315(3) Uani 1 1 d . . . . .
H6A H 0.5001 0.8318 0.2307 0.038 Uiso 1 1 calc R U . . .
H6B H 0.5391 0.8023 0.1263 0.038 Uiso 1 1 calc R U . . .
C7 C 0.6952(2) 0.83344(16) 0.19522(15) 0.0466(4) Uani 1 1 d . . . . .
H7A H 0.7756 0.7822 0.1672 0.056 Uiso 1 1 calc R U . . .
H7B H 0.7279 0.8232 0.2659 0.056 Uiso 1 1 calc R U . . .
C8 C 0.6480(3) 0.97246(18) 0.13046(17) 0.0579(5) Uani 1 1 d . . . . .
H8A H 0.6208 0.9822 0.0595 0.087 Uiso 1 1 calc R U . . .
H8B H 0.7258 1.0011 0.1332 0.087 Uiso 1 1 calc R U . . .
H8C H 0.5671 1.0233 0.1572 0.087 Uiso 1 1 calc R U . . .
C9 C 0.24351(13) 0.71016(12) 0.44592(10) 0.0238(2) Uani 1 1 d . . . . .
H9A H 0.1967 0.7487 0.4964 0.036 Uiso 1 1 calc R U . . .
H9B H 0.1920 0.6626 0.4284 0.036 Uiso 1 1 calc R U . . .
H9C H 0.2448 0.7765 0.3843 0.036 Uiso 1 1 calc R U . . .
Si2 Si 1.07242(3) 0.39884(3) 0.05206(2) 0.01791(8) Uani 1 1 d . . . . .
O5 O 1.00035(10) 0.32842(8) -0.02781(7) 0.02319(19) Uani 1 1 d . . . . .
O6 O 0.86048(9) 0.52249(8) -0.13151(7) 0.02287(18) Uani 1 1 d . . . . .
O7 O 1.01027(9) 0.32304(8) 0.15642(7) 0.02235(18) Uani 1 1 d . . . . .
O8 O 0.84449(11) 0.50300(9) 0.16498(8) 0.0317(2) Uani 1 1 d . . . . .
N3 N 0.87449(13) 0.34997(11) -0.17058(9) 0.0266(2) Uani 1 1 d . . . . .
H3N H 0.8122(19) 0.3990(17) -0.2220(14) 0.033(5) Uiso 1 1 d . . . . .
N4 N 0.86846(14) 0.31579(11) 0.28047(10) 0.0330(3) Uani 1 1 d . . . . .
H4N H 0.802(2) 0.3563(18) 0.3073(14) 0.036(5) Uiso 1 1 d . . . . .
C10 C 0.91334(13) 0.40061(12) -0.10837(9) 0.0207(2) Uani 1 1 d . . . . .
C11 C 0.92280(15) 0.21523(13) -0.15611(11) 0.0288(3) Uani 1 1 d . . . . .
H11A H 1.0028 0.1690 -0.1009 0.035 Uiso 1 1 calc R U . . .
H11B H 0.9573 0.1995 -0.2197 0.035 Uiso 1 1 calc R U . . .
C12 C 0.8070(2) 0.16504(17) -0.12892(16) 0.0464(4) Uani 1 1 d . . . . .
H12A H 0.7220 0.2190 -0.1789 0.056 Uiso 1 1 calc R U . . .
H12B H 0.7820 0.1694 -0.0605 0.056 Uiso 1 1 calc R U . . .
C13 C 0.8517(3) 0.02872(18) -0.12854(18) 0.0579(5) Uani 1 1 d . . . . .
H13A H 0.8684 0.0252 -0.1977 0.087 Uiso 1 1 calc R U . . .
H13B H 0.7768 -0.0024 -0.1060 0.087 Uiso 1 1 calc R U . . .
H13C H 0.9386 -0.0242 -0.0817 0.087 Uiso 1 1 calc R U . . .
C14 C 0.90421(14) 0.38729(12) 0.19845(9) 0.0231(2) Uani 1 1 d . . . . .
C15 C 0.92386(16) 0.17853(13) 0.32025(12) 0.0323(3) Uani 1 1 d . . . . .
H15A H 0.9659 0.1505 0.3921 0.039 Uiso 1 1 calc R U . . .
H15B H 0.9994 0.1439 0.2802 0.039 Uiso 1 1 calc R U . . .
C16 C 0.8109(2) 0.12728(17) 0.31544(17) 0.0516(5) Uani 1 1 d . . . . .
H16A H 0.7754 0.1488 0.2430 0.062 Uiso 1 1 calc R U . . .
H16B H 0.7312 0.1688 0.3495 0.062 Uiso 1 1 calc R U . . .
C17 C 0.8622(2) -0.01509(18) 0.36569(17) 0.0549(5) Uani 1 1 d . . . . .
H17A H 0.9384 -0.0571 0.3304 0.082 Uiso 1 1 calc R U . . .
H17B H 0.7839 -0.0428 0.3615 0.082 Uiso 1 1 calc R U . . .
H17C H 0.8974 -0.0371 0.4375 0.082 Uiso 1 1 calc R U . . .
C18 C 1.25635(13) 0.28791(12) 0.05405(10) 0.0243(2) Uani 0.5 1 d . . P A 1
H18A H 1.3176 0.2868 0.1091 0.036 Uiso 0.5 1 calc R U P A 1
H18B H 1.2906 0.3159 -0.0116 0.036 Uiso 0.5 1 calc R U P A 1
H18C H 1.2576 0.2027 0.0658 0.036 Uiso 0.5 1 calc R U P A 1
C18A C 1.25635(13) 0.28791(12) 0.05405(10) 0.0243(2) Uani 0.5 1 d . . P A 2
H18D H 1.2576 0.2428 0.0052 0.036 Uiso 0.5 1 calc R U P A 2
H18E H 1.2905 0.2269 0.1229 0.036 Uiso 0.5 1 calc R U P A 2
H18F H 1.3176 0.3358 0.0351 0.036 Uiso 0.5 1 calc R U P A 2
O9 O 1.0414(5) 0.3883(5) 0.5958(3) 0.0900(12) Uani 0.5 1 d D U P B -1
C19 C 1.0846(15) 0.3972(13) 0.4938(8) 0.093(4) Uani 0.5 1 d D U P B -1
H19A H 1.0860 0.3227 0.4760 0.112 Uiso 0.5 1 calc R U P B -1
H19B H 1.1812 0.3973 0.4933 0.112 Uiso 0.5 1 calc R U P B -1
C20 C 0.9865(15) 0.5141(9) 0.4169(8) 0.060(2) Uani 0.5 1 d D U P B -1
H20A H 0.9178 0.4963 0.3798 0.072 Uiso 0.5 1 calc R U P B -1
H20B H 1.0384 0.5548 0.3671 0.072 Uiso 0.5 1 calc R U P B -1
C21 C 0.9136(12) 0.5963(12) 0.4811(7) 0.068(2) Uani 0.5 1 d D U P B -1
H21A H 0.9235 0.6791 0.4571 0.082 Uiso 0.5 1 calc R U P B -1
H21B H 0.8121 0.6104 0.4792 0.082 Uiso 0.5 1 calc R U P B -1
C22 C 0.9891(15) 0.5213(10) 0.5859(9) 0.068(2) Uani 0.5 1 d D U P B -1
H22A H 1.0687 0.5458 0.5975 0.081 Uiso 0.5 1 calc R U P B -1
H22B H 0.9240 0.5382 0.6375 0.081 Uiso 0.5 1 calc R U P B -1
O10 O 0.4587(10) 0.5767(13) 0.9017(7) 0.177(3) Uani 0.5 1 d D U P C -1
C23 C 0.4146(13) 0.6106(12) 0.9926(10) 0.135(4) Uani 0.5 1 d D U P C -1
H23A H 0.3123 0.6298 0.9942 0.162 Uiso 0.5 1 calc R U P C -1
H23B H 0.4325 0.6868 0.9916 0.162 Uiso 0.5 1 calc R U P C -1
C24 C 0.4937(8) 0.5053(6) 1.0825(6) 0.0583(14) Uani 0.5 1 d D U P C -1
H24A H 0.4293 0.4757 1.1272 0.070 Uiso 0.5 1 calc R U P C -1
H24B H 0.5527 0.5301 1.1221 0.070 Uiso 0.5 1 calc R U P C -1
C25 C 0.5850(7) 0.4034(9) 1.0405(6) 0.0763(18) Uani 0.5 1 d D U P C -1
H25A H 0.6824 0.4016 1.0411 0.092 Uiso 0.5 1 calc R U P C -1
H25B H 0.5883 0.3199 1.0840 0.092 Uiso 0.5 1 calc R U P C -1
C26 C 0.5287(9) 0.4282(15) 0.9392(8) 0.115(3) Uani 0.5 1 d D U P C -1
H26A H 0.4579 0.3900 0.9380 0.138 Uiso 0.5 1 calc R U P C -1
H26B H 0.6037 0.3971 0.8975 0.138 Uiso 0.5 1 calc R U P C -1

loop_
_atom_site_aniso_label
_atom_site_aniso_U_11
_atom_site_aniso_U_22
_atom_site_aniso_U_33
_atom_site_aniso_U_23
_atom_site_aniso_U_13
_atom_site_aniso_U_12
Si1 0.01750(16) 0.01709(16) 0.01849(16) -0.00705(12) 0.00207(11) -0.00605(12)
O1 0.0247(4) 0.0191(4) 0.0214(4) -0.0069(3) -0.0020(3) -0.0077(3)
O2 0.0335(5) 0.0213(5) 0.0338(5) -0.0091(4) -0.0101(4) -0.0054(4)
O3 0.0270(5) 0.0191(4) 0.0232(4) -0.0076(3) 0.0090(3) -0.0084(4)
O4 0.0240(4) 0.0195(4) 0.0231(4) -0.0071(3) 0.0079(3) -0.0069(3)
N1 0.0370(7) 0.0222(5) 0.0316(6) -0.0076(5) -0.0119(5) -0.0097(5)
N2 0.0319(6) 0.0219(5) 0.0278(6) -0.0068(4) 0.0140(5) -0.0077(5)
C1 0.0234(6) 0.0229(6) 0.0212(6) -0.0078(5) 0.0009(4) -0.0093(5)
C2 0.0342(7) 0.0233(6) 0.0321(7) -0.0117(5) -0.0035(5) -0.0099(5)
C3 0.0499(10) 0.0369(9) 0.0630(11) -0.0116(8) 0.0073(8) -0.0248(8)
C4 0.0934(17) 0.0371(10) 0.0730(14) -0.0074(9) -0.0077(12) -0.0389(11)
C5 0.0200(6) 0.0220(6) 0.0223(6) -0.0080(4) 0.0044(4) -0.0091(5)
C6 0.0335(7) 0.0245(6) 0.0303(7) -0.0037(5) 0.0110(5) -0.0081(6)
C7 0.0535(10) 0.0344(8) 0.0526(10) -0.0056(7) -0.0015(8) -0.0241(8)
C8 0.0758(14) 0.0360(9) 0.0640(12) -0.0063(8) 0.0150(10) -0.0315(10)
C9 0.0200(6) 0.0243(6) 0.0250(6) -0.0075(5) 0.0009(4) -0.0061(5)
Si2 0.01810(16) 0.01782(16) 0.01716(15) -0.00591(12) 0.00208(11) -0.00581(12)
O5 0.0274(5) 0.0198(4) 0.0217(4) -0.0064(3) -0.0031(3) -0.0084(4)
O6 0.0253(4) 0.0192(4) 0.0232(4) -0.0072(3) -0.0037(3) -0.0070(3)
O7 0.0244(4) 0.0209(4) 0.0212(4) -0.0074(3) 0.0070(3) -0.0074(3)
O8 0.0342(5) 0.0222(5) 0.0329(5) -0.0067(4) 0.0146(4) -0.0059(4)
N3 0.0303(6) 0.0210(5) 0.0272(6) -0.0085(4) -0.0069(4) -0.0075(5)
N4 0.0384(7) 0.0235(6) 0.0344(6) -0.0079(5) 0.0203(5) -0.0100(5)
C10 0.0206(6) 0.0217(6) 0.0213(5) -0.0080(4) 0.0021(4) -0.0087(5)
C11 0.0328(7) 0.0227(6) 0.0312(7) -0.0116(5) -0.0035(5) -0.0086(5)
C12 0.0541(10) 0.0361(9) 0.0608(11) -0.0203(8) 0.0187(8) -0.0265(8)
C13 0.0822(15) 0.0368(9) 0.0667(13) -0.0172(9) 0.0087(11) -0.0356(10)
C14 0.0251(6) 0.0246(6) 0.0216(6) -0.0093(5) 0.0060(5) -0.0101(5)
C15 0.0336(7) 0.0245(7) 0.0342(7) -0.0036(5) 0.0115(6) -0.0104(6)
C16 0.0475(10) 0.0333(8) 0.0721(13) -0.0100(8) -0.0050(9) -0.0188(8)
C17 0.0659(13) 0.0364(9) 0.0662(12) -0.0118(8) 0.0112(10) -0.0274(9)
C18 0.0201(6) 0.0257(6) 0.0256(6) -0.0103(5) 0.0028(4) -0.0053(5)
C18A 0.0201(6) 0.0257(6) 0.0256(6) -0.0103(5) 0.0028(4) -0.0053(5)
O9 0.084(3) 0.093(3) 0.079(3) -0.012(2) -0.008(2) -0.030(2)
C19 0.070(5) 0.088(5) 0.092(7) -0.021(5) 0.039(5) -0.004(4)
C20 0.069(5) 0.067(4) 0.056(3) -0.021(3) 0.007(3) -0.038(4)
C21 0.050(3) 0.101(5) 0.054(4) -0.024(3) 0.016(3) -0.029(3)
C22 0.062(5) 0.091(6) 0.069(4) -0.034(4) 0.015(3) -0.043(4)
O10 0.120(5) 0.267(8) 0.120(5) -0.054(6) -0.001(4) -0.052(6)
C23 0.104(6) 0.150(7) 0.127(7) -0.046(6) 0.074(6) -0.019(5)
C24 0.058(3) 0.061(3) 0.082(4) -0.042(3) 0.031(3) -0.037(3)
C25 0.042(3) 0.147(5) 0.057(3) -0.062(3) 0.013(2) -0.032(3)
C26 0.065(4) 0.224(8) 0.085(5) -0.104(6) 0.012(3) -0.043(6)

loop_
_atom_type_symbol
_atom_type_description
_atom_type_scat_dispersion_real
_atom_type_scat_dispersion_imag
_atom_type_scat_source
C C 0.0033 0.0016 'International Tables Vol C Tables 4.2.6.8 and 6.1.1.4'
H H 0.0000 0.0000 'International Tables Vol C Tables 4.2.6.8 and 6.1.1.4'
N N 0.0061 0.0033 'International Tables Vol C Tables 4.2.6.8 and 6.1.1.4'
O O 0.0106 0.0060 'International Tables Vol C Tables 4.2.6.8 and 6.1.1.4'
Si Si 0.0817 0.0704 'International Tables Vol C Tables 4.2.6.8 and 6.1.1.4'

loop_
_geom_angle_atom_site_label_1
_geom_angle_atom_site_label_2
_geom_angle_atom_site_label_3
_geom_angle
_geom_angle_site_symmetry_1
_geom_angle_site_symmetry_3
_geom_angle_publ_flag
O1 Si1 O3 89.83(4) . . ?
O1 Si1 C9 105.88(5) . . ?
O3 Si1 C9 92.30(5) . . ?
O1 Si1 O4 90.42(4) . 2_666 ?
O3 Si1 O4 177.53(4) . 2_666 ?
C9 Si1 O4 90.00(5) . 2_666 ?
O1 Si1 Si1 119.66(4) . 2_666 ?
O3 Si1 Si1 89.77(3) . 2_666 ?
C9 Si1 Si1 134.42(5) . 2_666 ?
O4 Si1 Si1 87.98(3) 2_666 2_666 ?
C1 O1 Si1 120.71(8) . . ?
C5 O3 Si1 119.92(8) . . ?
C5 O4 Si1 119.41(8) . 2_666 ?
C1 N1 C2 127.30(12) . . ?
C1 N1 H1N 114.7(13) . . ?
C2 N1 H1N 117.8(13) . . ?
C5 N2 C6 125.22(11) . . ?
C5 N2 H2N 116.6(13) . . ?
C6 N2 H2N 117.9(13) . . ?
O2 C1 O1 122.44(11) . . ?
O2 C1 N1 122.60(12) . . ?
O1 C1 N1 114.96(11) . . ?
N1 C2 C3 111.56(13) . . ?
N1 C2 H2A 109.3 . . ?
C3 C2 H2A 109.3 . . ?
N1 C2 H2B 109.3 . . ?
C3 C2 H2B 109.3 . . ?
H2A C2 H2B 108.0 . . ?
C2 C3 C4 112.75(17) . . ?
C2 C3 H3A 109.0 . . ?
C4 C3 H3A 109.0 . . ?
C2 C3 H3B 109.0 . . ?
C4 C3 H3B 109.0 . . ?
H3A C3 H3B 107.8 . . ?
C3 C4 H4A 109.5 . . ?
C3 C4 H4B 109.5 . . ?
H4A C4 H4B 109.5 . . ?
C3 C4 H4C 109.5 . . ?
H4A C4 H4C 109.5 . . ?
H4B C4 H4C 109.5 . . ?
O3 C5 O4 122.44(11) . . ?
O3 C5 N2 119.62(11) . . ?
O4 C5 N2 117.94(11) . . ?
N2 C6 C7 111.92(13) . . ?
N2 C6 H6A 109.2 . . ?
C7 C6 H6A 109.2 . . ?
N2 C6 H6B 109.2 . . ?
C7 C6 H6B 109.2 . . ?
H6A C6 H6B 107.9 . . ?
C6 C7 C8 111.83(16) . . ?
C6 C7 H7A 109.3 . . ?
C8 C7 H7A 109.3 . . ?
C6 C7 H7B 109.3 . . ?
C8 C7 H7B 109.3 . . ?
H7A C7 H7B 107.9 . . ?
C7 C8 H8A 109.5 . . ?
C7 C8 H8B 109.5 . . ?
H8A C8 H8B 109.5 . . ?
C7 C8 H8C 109.5 . . ?
H8A C8 H8C 109.5 . . ?
H8B C8 H8C 109.5 . . ?
Si1 C9 H9A 109.5 . . ?
Si1 C9 H9B 109.5 . . ?
H9A C9 H9B 109.5 . . ?
Si1 C9 H9C 109.5 . . ?
H9A C9 H9C 109.5 . . ?
H9B C9 H9C 109.5 . . ?
O7 Si2 C18A 105.24(5) . . ?
O7 Si2 C18 105.24(5) . . ?
O7 Si2 O5 89.67(4) . . ?
C18A Si2 O5 91.53(5) . . ?
C18 Si2 O5 91.53(5) . . ?
O7 Si2 O6 90.81(4) . 2_765 ?
C18A Si2 O6 90.63(5) . 2_765 ?
C18 Si2 O6 90.63(5) . 2_765 ?
O5 Si2 O6 177.58(4) . 2_765 ?
O7 Si2 Si2 119.42(4) . 2_765 ?
C18A Si2 Si2 135.33(5) . 2_765 ?
C18 Si2 Si2 135.33(5) . 2_765 ?
O5 Si2 Si2 89.85(3) . 2_765 ?
O6 Si2 Si2 87.85(3) 2_765 2_765 ?
C10 O5 Si2 119.92(8) . . ?
C10 O6 Si2 119.51(8) . 2_765 ?
C14 O7 Si2 121.16(8) . . ?
C10 N3 C11 125.24(11) . . ?
C10 N3 H3N 118.5(12) . . ?
C11 N3 H3N 116.1(12) . . ?
C14 N4 C15 126.85(12) . . ?
C14 N4 H4N 114.6(13) . . ?
C15 N4 H4N 118.3(13) . . ?
O5 C10 O6 122.48(11) . . ?
O5 C10 N3 119.58(11) . . ?
O6 C10 N3 117.94(11) . . ?
N3 C11 C12 112.07(13) . . ?
N3 C11 H11A 109.2 . . ?
C12 C11 H11A 109.2 . . ?
N3 C11 H11B 109.2 . . ?
C12 C11 H11B 109.2 . . ?
H11A C11 H11B 107.9 . . ?
C11 C12 C13 111.86(16) . . ?
C11 C12 H12A 109.2 . . ?
C13 C12 H12A 109.2 . . ?
C11 C12 H12B 109.2 . . ?
C13 C12 H12B 109.2 . . ?
H12A C12 H12B 107.9 . . ?
C12 C13 H13A 109.5 . . ?
C12 C13 H13B 109.5 . . ?
H13A C13 H13B 109.5 . . ?
C12 C13 H13C 109.5 . . ?
H13A C13 H13C 109.5 . . ?
H13B C13 H13C 109.5 . . ?
O8 C14 O7 122.60(11) . . ?
O8 C14 N4 122.85(12) . . ?
O7 C14 N4 114.55(11) . . ?
N4 C15 C16 111.76(13) . . ?
N4 C15 H15A 109.3 . . ?
C16 C15 H15A 109.3 . . ?
N4 C15 H15B 109.3 . . ?
C16 C15 H15B 109.3 . . ?
H15A C15 H15B 107.9 . . ?
C15 C16 C17 113.09(16) . . ?
C15 C16 H16A 109.0 . . ?
C17 C16 H16A 109.0 . . ?
C15 C16 H16B 109.0 . . ?
C17 C16 H16B 109.0 . . ?
H16A C16 H16B 107.8 . . ?
C16 C17 H17A 109.5 . . ?
C16 C17 H17B 109.5 . . ?
H17A C17 H17B 109.5 . . ?
C16 C17 H17C 109.5 . . ?
H17A C17 H17C 109.5 . . ?
H17B C17 H17C 109.5 . . ?
Si2 C18 H18A 109.5 . . ?
Si2 C18 H18B 109.5 . . ?
H18A C18 H18B 109.5 . . ?
Si2 C18 H18C 109.5 . . ?
H18A C18 H18C 109.5 . . ?
H18B C18 H18C 109.5 . . ?
Si2 C18A H18D 109.5 . . ?
Si2 C18A H18E 109.5 . . ?
H18D C18A H18E 109.5 . . ?
Si2 C18A H18F 109.5 . . ?
H18D C18A H18F 109.5 . . ?
H18E C18A H18F 109.5 . . ?
C22 O9 C19 98.5(9) . . ?
O9 C19 C20 110.7(8) . . ?
O9 C19 H19A 109.5 . . ?
C20 C19 H19A 109.5 . . ?
O9 C19 H19B 109.5 . . ?
C20 C19 H19B 109.5 . . ?
H19A C19 H19B 108.1 . . ?
C19 C20 C21 103.1(7) . . ?
C19 C20 H20A 111.2 . . ?
C21 C20 H20A 111.2 . . ?
C19 C20 H20B 111.2 . . ?
C21 C20 H20B 111.2 . . ?
H20A C20 H20B 109.1 . . ?
C22 C21 C20 103.5(7) . . ?
C22 C21 H21A 111.1 . . ?
C20 C21 H21A 111.1 . . ?
C22 C21 H21B 111.1 . . ?
C20 C21 H21B 111.1 . . ?
H21A C21 H21B 109.0 . . ?
O9 C22 C21 108.9(9) . . ?
O9 C22 H22A 109.9 . . ?
C21 C22 H22A 109.9 . . ?
O9 C22 H22B 109.9 . . ?
C21 C22 H22B 109.9 . . ?
H22A C22 H22B 108.3 . . ?
C23 O10 C26 105.3(9) . . ?
O10 C23 C24 108.8(8) . . ?
O10 C23 H23A 109.9 . . ?
C24 C23 H23A 109.9 . . ?
O10 C23 H23B 109.9 . . ?
C24 C23 H23B 109.9 . . ?
H23A C23 H23B 108.3 . . ?
C23 C24 C25 104.7(6) . . ?
C23 C24 H24A 110.8 . . ?
C25 C24 H24A 110.8 . . ?
C23 C24 H24B 110.8 . . ?
C25 C24 H24B 110.8 . . ?
H24A C24 H24B 108.9 . . ?
C26 C25 C24 109.7(6) . . ?
C26 C25 H25A 109.7 . . ?
C24 C25 H25A 109.7 . . ?
C26 C25 H25B 109.7 . . ?
C24 C25 H25B 109.7 . . ?
H25A C25 H25B 108.2 . . ?
C25 C26 O10 101.1(8) . . ?
C25 C26 H26A 111.5 . . ?
O10 C26 H26A 111.5 . . ?
C25 C26 H26B 111.5 . . ?
O10 C26 H26B 111.5 . . ?
H26A C26 H26B 109.4 . . ?

loop_
_geom_bond_atom_site_label_1
_geom_bond_atom_site_label_2
_geom_bond_distance
_geom_bond_site_symmetry_2
_geom_bond_publ_flag
Si1 O1 1.7201(9) . ?
Si1 O3 1.8636(9) . ?
Si1 C9 1.8647(13) . ?
Si1 O4 1.9092(9) 2_666 ?
Si1 Si1 2.3346(6) 2_666 ?
O1 C1 1.3278(15) . ?
O2 C1 1.2329(16) . ?
O3 C5 1.2869(15) . ?
O4 C5 1.2919(15) . ?
O4 Si1 1.9092(9) 2_666 ?
N1 C1 1.3423(16) . ?
N1 C2 1.4481(17) . ?
N1 H1N 0.828(19) . ?
N2 C5 1.3200(16) . ?
N2 C6 1.4566(17) . ?
N2 H2N 0.85(2) . ?
C2 C3 1.512(2) . ?
C2 H2A 0.9900 . ?
C2 H2B 0.9900 . ?
C3 C4 1.512(3) . ?
C3 H3A 0.9900 . ?
C3 H3B 0.9900 . ?
C4 H4A 0.9800 . ?
C4 H4B 0.9800 . ?
C4 H4C 0.9800 . ?
C6 C7 1.511(2) . ?
C6 H6A 0.9900 . ?
C6 H6B 0.9900 . ?
C7 C8 1.528(2) . ?
C7 H7A 0.9900 . ?
C7 H7B 0.9900 . ?
C8 H8A 0.9800 . ?
C8 H8B 0.9800 . ?
C8 H8C 0.9800 . ?
C9 H9A 0.9800 . ?
C9 H9B 0.9800 . ?
C9 H9C 0.9800 . ?
Si2 O7 1.7146(9) . ?
Si2 C18A 1.8652(13) . ?
Si2 C18 1.8652(13) . ?
Si2 O5 1.8666(9) . ?
Si2 O6 1.9117(9) 2_765 ?
Si2 Si2 2.3370(7) 2_765 ?
O5 C10 1.2847(15) . ?
O6 C10 1.2944(15) . ?
O6 Si2 1.9118(9) 2_765 ?
O7 C14 1.3295(15) . ?
O8 C14 1.2298(16) . ?
N3 C10 1.3237(16) . ?
N3 C11 1.4555(16) . ?
N3 H3N 0.859(19) . ?
N4 C14 1.3404(17) . ?
N4 C15 1.4533(18) . ?
N4 H4N 0.84(2) . ?
C11 C12 1.513(2) . ?
C11 H11A 0.9900 . ?
C11 H11B 0.9900 . ?
C12 C13 1.526(2) . ?
C12 H12A 0.9900 . ?
C12 H12B 0.9900 . ?
C13 H13A 0.9800 . ?
C13 H13B 0.9800 . ?
C13 H13C 0.9800 . ?
C15 C16 1.503(2) . ?
C15 H15A 0.9900 . ?
C15 H15B 0.9900 . ?
C16 C17 1.520(2) . ?
C16 H16A 0.9900 . ?
C16 H16B 0.9900 . ?
C17 H17A 0.9800 . ?
C17 H17B 0.9800 . ?
C17 H17C 0.9800 . ?
C18 H18A 0.9800 . ?
C18 H18B 0.9800 . ?
C18 H18C 0.9800 . ?
C18A H18D 0.9800 . ?
C18A H18E 0.9800 . ?
C18A H18F 0.9800 . ?
O9 C22 1.447(9) . ?
O9 C19 1.461(10) . ?
C19 C20 1.481(10) . ?
C19 H19A 0.9900 . ?
C19 H19B 0.9900 . ?
C20 C21 1.516(11) . ?
C20 H20A 0.9900 . ?
C20 H20B 0.9900 . ?
C21 C22 1.491(10) . ?
C21 H21A 0.9900 . ?
C21 H21B 0.9900 . ?
C22 H22A 0.9900 . ?
C22 H22B 0.9900 . ?
O10 C23 1.454(10) . ?
O10 C26 1.572(12) . ?
C23 C24 1.455(11) . ?
C23 H23A 0.9900 . ?
C23 H23B 0.9900 . ?
C24 C25 1.514(8) . ?
C24 H24A 0.9900 . ?
C24 H24B 0.9900 . ?
C25 C26 1.417(8) . ?
C25 H25A 0.9900 . ?
C25 H25B 0.9900 . ?
C26 H26A 0.9900 . ?
C26 H26B 0.9900 . ?

loop_
_geom_torsion_atom_site_label_1
_geom_torsion_atom_site_label_2
_geom_torsion_atom_site_label_3
_geom_torsion_atom_site_label_4
_geom_torsion
_geom_torsion_site_symmetry_1
_geom_torsion_site_symmetry_2
_geom_torsion_site_symmetry_3
_geom_torsion_site_symmetry_4
_geom_torsion_publ_flag
O3 Si1 O1 C1 -111.72(9) . . . . ?
C9 Si1 O1 C1 155.95(9) . . . . ?
O4 Si1 O1 C1 65.83(9) 2_666 . . . ?
Si1 Si1 O1 C1 -22.08(11) 2_666 . . . ?
O1 Si1 O3 C5 124.64(9) . . . . ?
C9 Si1 O3 C5 -129.47(10) . . . . ?
Si1 Si1 O3 C5 4.98(9) 2_666 . . . ?
Si1 O1 C1 O2 3.01(17) . . . . ?
Si1 O1 C1 N1 -176.74(9) . . . . ?
C2 N1 C1 O2 174.36(14) . . . . ?
C2 N1 C1 O1 -5.9(2) . . . . ?
C1 N1 C2 C3 -110.58(17) . . . . ?
N1 C2 C3 C4 -169.99(15) . . . . ?
Si1 O3 C5 O4 -8.59(16) . . . . ?
Si1 O3 C5 N2 171.81(10) . . . . ?
Si1 O4 C5 O3 7.36(16) 2_666 . . . ?
Si1 O4 C5 N2 -173.04(9) 2_666 . . . ?
C6 N2 C5 O3 0.1(2) . . . . ?
C6 N2 C5 O4 -179.54(13) . . . . ?
C5 N2 C6 C7 111.49(16) . . . . ?
N2 C6 C7 C8 175.26(15) . . . . ?
O7 Si2 O5 C10 123.76(10) . . . . ?
C18A Si2 O5 C10 -131.00(10) . . . . ?
C18 Si2 O5 C10 -131.00(10) . . . . ?
Si2 Si2 O5 C10 4.34(9) 2_765 . . . ?
C18A Si2 O7 C14 157.32(9) . . . . ?
C18 Si2 O7 C14 157.32(9) . . . . ?
O5 Si2 O7 C14 -111.18(9) . . . . ?
O6 Si2 O7 C14 66.45(9) 2_765 . . . ?
Si2 Si2 O7 C14 -21.54(11) 2_765 . . . ?
Si2 O5 C10 O6 -7.69(16) . . . . ?
Si2 O5 C10 N3 172.73(9) . . . . ?
Si2 O6 C10 O5 6.77(16) 2_765 . . . ?
Si2 O6 C10 N3 -173.64(9) 2_765 . . . ?
C11 N3 C10 O5 -0.1(2) . . . . ?
C11 N3 C10 O6 -179.70(12) . . . . ?
C10 N3 C11 C12 109.87(16) . . . . ?
N3 C11 C12 C13 171.98(15) . . . . ?
Si2 O7 C14 O8 0.63(17) . . . . ?
Si2 O7 C14 N4 -178.97(9) . . . . ?
C15 N4 C14 O8 174.19(15) . . . . ?
C15 N4 C14 O7 -6.2(2) . . . . ?
C14 N4 C15 C16 -116.72(18) . . . . ?
N4 C15 C16 C17 -174.50(16) . . . . ?
C22 O9 C19 C20 -35.6(12) . . . . ?
O9 C19 C20 C21 19(2) . . . . ?
C19 C20 C21 C22 5(2) . . . . ?
C19 O9 C22 C21 38.9(10) . . . . ?
C20 C21 C22 O9 -28.7(18) . . . . ?
C26 O10 C23 C24 20.2(13) . . . . ?
O10 C23 C24 C25 -2.0(13) . . . . ?
C23 C24 C25 C26 -19.5(12) . . . . ?
C24 C25 C26 O10 30.5(10) . . . . ?
C23 O10 C26 C25 -31.0(10) . . . . ?
